data_1506313
loop_
_publ_author_name
'Pansare, Sunil V.'
'Adsool, Vikrant A.'

_publ_contact_author 'Dr. Sunil V. Pansare'
_publ_section_title
;
 Enantioselective synthesis of functionalized medium-sized oxacycles.
;
_journal_issue 25
_journal_name_full 'Organic letters'
_journal_page_first 5897
_journal_page_last 5899
_journal_paper_doi 10.1021/ol062484v
_journal_volume 8
_journal_year 2006
_chemical_formula_sum 'C14 H17 N O3'
_chemical_formula_weight 247.29
_chemical_name_systematic (3S,5R,6S)-2,6,7-Trimethyl-5-phenyl-1,4-dioxa-7-azaspiro[2.5]octan-8-one
_space_group_IT_number 19
_symmetry_cell_setting orthorhombic
_symmetry_space_group_name_Hall 'P 2ac 2ab'
_symmetry_space_group_name_H-M 'P 21 21 21'
_atom_sites_solution_hydrogens geom
_atom_sites_solution_primary direct
_atom_sites_solution_secondary difmap
_audit_creation_method SHELXL-97
_cell_angle_alpha 90.00
_cell_angle_beta 90.00
_cell_angle_gamma 90.00
_cell_formula_units_Z 4
_cell_length_a 8.6454(12)
_cell_length_b 10.7876(17)
_cell_length_c 13.704(2)
_cell_measurement_reflns_used 6079
_cell_measurement_temperature 153(2)
_cell_measurement_theta_max 30.7
_cell_measurement_theta_min 2.4
_cell_volume 1278.1(3)
_computing_cell_refinement 'CrystalClear (Rigaku/MSC Inc., 2005)'
_computing_data_collection 'CrystalClear (Rigaku/MSC Inc., 2005)'
_computing_data_reduction 'CrystalStructure 3.7.0 (Rigaku)'
_computing_molecular_graphics 'CrystalStructure 3.7.0 (Rigaku)'
_computing_publication_material 'CrystalStructure 3.7.0 (Rigaku)'
_computing_structure_refinement 'SHELXL-97 (Sheldrick, 1997)'
_computing_structure_solution 'SIR92 (Giacovazzo et. al., 1994)'
_diffrn_ambient_temperature 153(2)
_diffrn_detector_area_resol_mean 14.63
_diffrn_measured_fraction_theta_full 0.995
_diffrn_measured_fraction_theta_max 0.995
_diffrn_measurement_device_type 'Rigaku Saturn'
_diffrn_measurement_method \w
_diffrn_radiation_monochromator graphite
_diffrn_radiation_source 'fine-focus sealed tube'
_diffrn_radiation_type MoK\a
_diffrn_radiation_wavelength 0.71070
_diffrn_reflns_av_R_equivalents 0.0317
_diffrn_reflns_av_sigmaI/netI 0.0268
_diffrn_reflns_limit_h_max 9
_diffrn_reflns_limit_h_min -11
_diffrn_reflns_limit_k_max 13
_diffrn_reflns_limit_k_min -14
_diffrn_reflns_limit_l_max 17
_diffrn_reflns_limit_l_min -17
_diffrn_reflns_number 11571
_diffrn_reflns_theta_full 27.50
_diffrn_reflns_theta_max 27.50
_diffrn_reflns_theta_min 2.79
_exptl_absorpt_coefficient_mu 0.141
_exptl_absorpt_correction_T_max 0.9791
_exptl_absorpt_correction_T_min 0.9688
_exptl_absorpt_correction_type numerical
_exptl_crystal_colour colorless
_exptl_crystal_density_diffrn 1.701
_exptl_crystal_density_method 'not measured'
_exptl_crystal_description prism
_exptl_crystal_F_000 688
_exptl_crystal_size_max 0.20
_exptl_crystal_size_mid 0.15
_exptl_crystal_size_min 0.10
_refine_diff_density_max 0.144
_refine_diff_density_min -0.171
_refine_diff_density_rms 0.035
_refine_ls_abs_structure_details 'Flack H D (1983), Acta Cryst. A39, 876-881'
_refine_ls_abs_structure_Flack -0.1(13)
_refine_ls_extinction_coef 0.013(3)
_refine_ls_extinction_expression Fc^*^=kFc[1+0.001xFc^2^\l^3^/sin(2\q)]^-1/4^
_refine_ls_extinction_method SHELXL
_refine_ls_goodness_of_fit_ref 1.072
_refine_ls_hydrogen_treatment constr
_refine_ls_matrix_type full
_refine_ls_number_parameters 165
_refine_ls_number_reflns 2916
_refine_ls_number_restraints 0
_refine_ls_restrained_S_all 1.072
_refine_ls_R_factor_all 0.0496
_refine_ls_R_factor_gt 0.0446
_refine_ls_shift/su_max 0.000
_refine_ls_shift/su_mean 0.000
_refine_ls_structure_factor_coef Fsqd
_refine_ls_weighting_details 'calc w=1/[\s^2^(Fo^2^)+(0.0521P)^2^+0.2055P] where P=(Fo^2^+2Fc^2^)/3'
_refine_ls_weighting_scheme calc
_refine_ls_wR_factor_gt 0.1072
_refine_ls_wR_factor_ref 0.1103
_reflns_number_gt 2685
_reflns_number_total 2916
_reflns_threshold_expression >2sigma(I)
_cod_data_source_file ol062484vsi20061103_015018.cif
_cod_data_source_block shelxl
_cod_depositor_comments
;
The following automatic conversions were performed:

'_exptl_absorpt_correction_type' value 'Numerical' changed to
'numerical' according to
/home/saulius/struct/CIF-dictionaries/cif_core.dic dictionary named
'cif_core.dic' version 2.4.1 from 2010-06-29.

Automatic conversion script
Id: cif_fix_values 1715 2011-07-08 13:25:40Z adriana 
;
_cod_original_formula_sum 'C14 H17 N O3 '
_cod_database_code 1506313

loop_
_symmetry_equiv_pos_as_xyz
'x, y, z'
'x+1/2, -y+1/2, -z'
'-x, y+1/2, -z+1/2'
'-x+1/2, -y, z+1/2'

loop_
_atom_site_label
_atom_site_type_symbol
_atom_site_fract_x
_atom_site_fract_y
_atom_site_fract_z
_atom_site_U_iso_or_equiv
_atom_site_adp_type
_atom_site_occupancy
_atom_site_symmetry_multiplicity
_atom_site_calc_flag
_atom_site_refinement_flags
O1 O -0.04806(16) 0.29510(13) 0.49274(9) 0.0442(4) Uani 1 1 d .
O2 O 0.07376(18) 0.11116(12) 0.36193(11) 0.0496(4) Uani 1 1 d .
O3 O 0.05358(14) 0.44230(11) 0.38061(9) 0.0344(3) Uani 1 1 d .
N1 N 0.2450(2) 0.25828(13) 0.31235(11) 0.0382(4) Uani 1 1 d .
C1 C -0.2701(2) 0.4001(2) 0.40667(15) 0.0446(5) Uani 1 1 d .
H1 H -0.3643 0.3744 0.4409 0.054 Uiso 1 1 calc R
H2 H -0.2950 0.4194 0.3386 0.054 Uiso 1 1 calc R
H3 H -0.2269 0.4738 0.4384 0.054 Uiso 1 1 calc R
C2 C -0.1546(2) 0.29754(19) 0.40991(14) 0.0414(4) Uani 1 1 d .
H4 H -0.1923 0.2149 0.3869 0.050 Uiso 1 1 calc R
C3 C 0.0102(2) 0.32095(17) 0.39673(13) 0.0359(4) Uani 1 1 d .
C4 C 0.1139(2) 0.22086(17) 0.35573(13) 0.0386(4) Uani 1 1 d .
C5 C 0.3466(3) 0.1652(2) 0.26909(18) 0.0561(6) Uani 1 1 d .
H5 H 0.4214 0.1369 0.3180 0.067 Uiso 1 1 calc R
H6 H 0.4018 0.2015 0.2136 0.067 Uiso 1 1 calc R
H7 H 0.2847 0.0946 0.2467 0.067 Uiso 1 1 calc R
C6 C 0.2967(2) 0.38778(16) 0.30894(13) 0.0350(4) Uani 1 1 d .
H8 H 0.4106 0.3886 0.3216 0.042 Uiso 1 1 calc R
C7 C 0.2701(2) 0.44345(18) 0.20792(13) 0.0411(4) Uani 1 1 d .
H9 H 0.2965 0.3821 0.1579 0.049 Uiso 1 1 calc R
H10 H 0.3355 0.5169 0.1999 0.049 Uiso 1 1 calc R
H11 H 0.1612 0.4671 0.2011 0.049 Uiso 1 1 calc R
C8 C 0.21860(19) 0.45775(16) 0.39176(13) 0.0320(4) Uani 1 1 d .
H12 H 0.2509 0.4198 0.4551 0.038 Uiso 1 1 calc R
C9 C 0.2533(2) 0.59407(16) 0.39483(12) 0.0332(4) Uani 1 1 d .
C10 C 0.3767(2) 0.63576(19) 0.45148(14) 0.0418(5) Uani 1 1 d .
H13 H 0.4380 0.5784 0.4871 0.050 Uiso 1 1 calc R
C11 C 0.4095(3) 0.7618(2) 0.45561(15) 0.0510(6) Uani 1 1 d .
H14 H 0.4942 0.7902 0.4937 0.061 Uiso 1 1 calc R
C12 C 0.3203(3) 0.84583(18) 0.40505(15) 0.0494(5) Uani 1 1 d .
H15 H 0.3434 0.9318 0.4088 0.059 Uiso 1 1 calc R
C13 C 0.1979(3) 0.80583(17) 0.34906(15) 0.0439(5) Uani 1 1 d .
H16 H 0.1362 0.8640 0.3146 0.053 Uiso 1 1 calc R
C14 C 0.1649(2) 0.67922(17) 0.34322(14) 0.0389(4) Uani 1 1 d .
H17 H 0.0815 0.6513 0.3038 0.047 Uiso 1 1 calc R

loop_
_atom_site_aniso_label
_atom_site_aniso_U_11
_atom_site_aniso_U_22
_atom_site_aniso_U_33
_atom_site_aniso_U_23
_atom_site_aniso_U_13
_atom_site_aniso_U_12
O1 0.0486(8) 0.0498(8) 0.0343(6) 0.0104(6) -0.0026(6) -0.0034(7)
O2 0.0585(9) 0.0290(7) 0.0614(9) 0.0022(6) -0.0151(7) -0.0015(7)
O3 0.0311(6) 0.0292(6) 0.0429(7) 0.0028(5) 0.0002(5) -0.0003(5)
N1 0.0460(9) 0.0292(8) 0.0393(8) -0.0040(6) -0.0009(7) 0.0064(7)
C1 0.0387(9) 0.0528(12) 0.0422(10) 0.0097(9) 0.0030(8) -0.0026(9)
C2 0.0412(10) 0.0427(10) 0.0401(9) 0.0092(8) -0.0047(8) -0.0069(9)
C3 0.0405(9) 0.0336(9) 0.0334(9) 0.0045(7) -0.0050(7) -0.0039(8)
C4 0.0461(10) 0.0314(9) 0.0381(9) -0.0002(8) -0.0139(8) 0.0003(8)
C5 0.0677(14) 0.0388(10) 0.0620(13) -0.0114(10) 0.0064(12) 0.0141(10)
C6 0.0337(9) 0.0317(9) 0.0395(9) -0.0040(7) -0.0020(7) 0.0018(8)
C7 0.0475(11) 0.0396(10) 0.0363(9) -0.0010(8) 0.0027(8) 0.0019(8)
C8 0.0317(8) 0.0311(8) 0.0331(8) 0.0004(7) -0.0047(7) 0.0007(7)
C9 0.0366(8) 0.0331(9) 0.0299(8) -0.0023(7) 0.0031(7) -0.0017(7)
C10 0.0453(10) 0.0438(11) 0.0362(9) 0.0001(8) -0.0050(8) -0.0053(9)
C11 0.0635(14) 0.0504(12) 0.0392(10) -0.0053(9) -0.0071(10) -0.0198(11)
C12 0.0753(14) 0.0324(9) 0.0404(10) -0.0035(8) 0.0088(10) -0.0123(10)
C13 0.0559(12) 0.0327(9) 0.0431(10) 0.0025(8) 0.0063(9) 0.0019(9)
C14 0.0417(10) 0.0337(9) 0.0412(9) 0.0008(8) -0.0002(8) 0.0018(8)

loop_
_atom_type_symbol
_atom_type_description
_atom_type_scat_dispersion_real
_atom_type_scat_dispersion_imag
_atom_type_scat_source
C C 0.0033 0.0016 'International Tables Vol C Tables 4.2.6.8 and 6.1.1.4'
H H 0.0000 0.0000 'International Tables Vol C Tables 4.2.6.8 and 6.1.1.4'
N N 0.0061 0.0033 'International Tables Vol C Tables 4.2.6.8 and 6.1.1.4'
O O 0.0106 0.0060 'International Tables Vol C Tables 4.2.6.8 and 6.1.1.4'

loop_
_geom_angle_atom_site_label_1
_geom_angle_atom_site_label_2
_geom_angle_atom_site_label_3
_geom_angle
C3 O1 C2 60.43(11)
C3 O3 C8 111.15(13)
C4 N1 C5 118.74(17)
C4 N1 C6 123.88(15)
C5 N1 C6 117.34(17)
C3 C2 O1 58.91(12)
C3 C2 C1 121.50(17)
O1 C2 C1 117.29(17)
O3 C3 O1 115.23(15)
O3 C3 C2 116.71(16)
O1 C3 C2 60.66(12)
O3 C3 C4 117.22(15)
O1 C3 C4 114.20(15)
C2 C3 C4 120.10(16)
O2 C4 N1 123.73(18)
O2 C4 C3 119.48(18)
N1 C4 C3 116.77(16)
N1 C6 C8 108.28(14)
N1 C6 C7 110.96(15)
C8 C6 C7 114.50(15)
O3 C8 C9 108.27(14)
O3 C8 C6 107.58(14)
C9 C8 C6 114.72(15)
C14 C9 C10 119.45(17)
C14 C9 C8 121.56(16)
C10 C9 C8 118.99(16)
C11 C10 C9 119.64(19)
C12 C11 C10 120.6(2)
C13 C12 C11 120.31(18)
C12 C13 C14 119.70(19)
C9 C14 C13 120.30(18)

loop_
_geom_bond_atom_site_label_1
_geom_bond_atom_site_label_2
_geom_bond_distance
O1 C3 1.436(2)
O1 C2 1.462(2)
O2 C4 1.236(2)
O3 C3 1.379(2)
O3 C8 1.445(2)
N1 C4 1.342(3)
N1 C5 1.460(3)
N1 C6 1.467(2)
C1 C2 1.491(3)
C2 C3 1.459(3)
C3 C4 1.511(3)
C6 C8 1.521(2)
C6 C7 1.526(3)
C8 C9 1.501(2)
C9 C14 1.389(3)
C9 C10 1.394(3)
C10 C11 1.390(3)
C11 C12 1.377(3)
C12 C13 1.376(3)
C13 C14 1.398(3)

loop_
_cod_related_entry_id
_cod_related_entry_code
_cod_related_entry_database
1 21199645 ChemSpider
